data_7046479
loop_
_publ_author_name
'Nahra, Fady'
'Van Hecke, Kristof'
'Kennedy, Alan R.'
'Nelson, David J.'

_publ_section_title
;
 Coinage metal complexes of selenoureas derived from N-heterocyclic
 carbenes.
;
_journal_issue 31
_journal_name_full 'Dalton transactions (Cambridge, England : 2003)'
_journal_page_first 10671
_journal_page_last 10684
_journal_paper_doi 10.1039/c8dt01506f
_journal_volume 47
_journal_year 2018
_chemical_formula_moiety 'C54 H96 Ag Cl N4 Se2'
_chemical_formula_sum 'C54 H96 Ag Cl N4 Se2'
_chemical_formula_weight 1102.59
_space_group_crystal_system triclinic
_space_group_IT_number 2
_space_group_name_Hall '-P 1'
_space_group_name_H-M_alt 'P -1'
_symmetry_space_group_name_Hall '-P 1'
_symmetry_space_group_name_H-M 'P -1'
_atom_sites_solution_hydrogens geom
_atom_sites_solution_primary dual
_audit_creation_date 2018-04-10
_audit_creation_method
;
Olex2 1.2
(compiled Apr  3 2018 11:26:26 for OlexSys, GUI svn.r5486)
;
_audit_update_record
;
2018-04-16 deposited with the CCDC.
2018-05-30 downloaded from the CCDC.
;
_cell_angle_alpha 92.768(2)
_cell_angle_beta 99.075(2)
_cell_angle_gamma 102.185(2)
_cell_formula_units_Z 2
_cell_length_a 12.5173(3)
_cell_length_b 13.8453(2)
_cell_length_c 16.5647(3)
_cell_measurement_reflns_used 19138
_cell_measurement_temperature 100.0(1)
_cell_measurement_theta_max 28.9580
_cell_measurement_theta_min 2.9700
_cell_volume 2761.04(10)
_computing_cell_refinement 'CrysAlisPro 1.171.38.41 (Rigaku OD, 2015)'
_computing_data_collection 'CrysAlisPro 1.171.38.41 (Rigaku OD, 2015)'
_computing_data_reduction 'CrysAlisPro 1.171.38.41 (Rigaku OD, 2015)'
_computing_molecular_graphics 'Olex2 (Dolomanov et al., 2009)'
_computing_publication_material 'Olex2 (Dolomanov et al., 2009)'
_computing_structure_refinement 'ShelXL (Sheldrick, 2015)'
_computing_structure_solution 'ShelXT (Sheldrick, 2015)'
_diffrn_ambient_environment N~2~
_diffrn_ambient_temperature 100.0(1)
_diffrn_detector 'CCD plate'
_diffrn_detector_area_resol_mean 10.4839
_diffrn_detector_type Atlas
_diffrn_measured_fraction_theta_full 0.999
_diffrn_measured_fraction_theta_max 0.901
_diffrn_measurement_details
;
List of Runs (angles in degrees, time in seconds):

  # Type    Start    End  Width  t~exp~   \w     \q     \k     \f   Frames
#--------------------------------------------------------------------------
  1  \w    -62.00  38.00   1.00   25.00    --   10.25 -57.00 -60.00  100
  2  \w    -18.00  83.00   1.00   25.00    --   10.25  57.00  90.00  101
  3  \w    -83.00  17.00   1.00   25.00    --  -10.95 -57.00-150.00  100
  4  \w    -83.00  18.00   1.00   25.00    --  -10.95 -59.00 122.40  101
  5  \w    -20.00  51.00   1.00   25.00    --   10.25 -99.00-150.00   71
  6  \w      1.00  66.00   1.00   25.00    --   10.25-124.00 127.00   65
  7  \w    -14.00  85.00   1.00   25.00    --   10.25  38.00   0.00   99
  8  \w    -83.00 -36.00   1.00   25.00    --  -10.95 149.00-110.04   47
  9  \w    -49.00   8.00   1.00   25.00    --  -10.95  91.00-172.70   57
 10  \w    -80.00 -34.00   1.00   25.00    --  -10.95 145.00  33.60   46
;
_diffrn_measurement_device 'four-circle diffractometer'
_diffrn_measurement_device_type 'SuperNova, Dual, Cu at zero, Atlas'
_diffrn_measurement_method '\w scans'
_diffrn_orient_matrix_type 'CrysAlisPro convention (1999,Acta A55,543-557)'
_diffrn_orient_matrix_UB_11 0.0229422000
_diffrn_orient_matrix_UB_12 0.0088935000
_diffrn_orient_matrix_UB_13 0.0423583000
_diffrn_orient_matrix_UB_21 0.0458114000
_diffrn_orient_matrix_UB_22 0.0348069000
_diffrn_orient_matrix_UB_23 -0.0092917000
_diffrn_orient_matrix_UB_31 -0.0289505000
_diffrn_orient_matrix_UB_32 0.0384199000
_diffrn_orient_matrix_UB_33 0.0036490000
_diffrn_radiation_monochromator mirror
_diffrn_radiation_probe x-ray
_diffrn_radiation_type MoK\a
_diffrn_radiation_wavelength 0.71073
_diffrn_reflns_av_R_equivalents 0.0631
_diffrn_reflns_av_unetI/netI 0.0672
_diffrn_reflns_Laue_measured_fraction_full 0.999
_diffrn_reflns_Laue_measured_fraction_max 0.901
_diffrn_reflns_limit_h_max 16
_diffrn_reflns_limit_h_min -17
_diffrn_reflns_limit_k_max 17
_diffrn_reflns_limit_k_min -19
_diffrn_reflns_limit_l_max 22
_diffrn_reflns_limit_l_min -22
_diffrn_reflns_number 61661
_diffrn_reflns_point_group_measured_fraction_full 0.999
_diffrn_reflns_point_group_measured_fraction_max 0.901
_diffrn_reflns_theta_full 25.242
_diffrn_reflns_theta_max 29.672
_diffrn_reflns_theta_min 2.499
_diffrn_source 'micro-focus sealed X-ray tube'
_diffrn_source_type 'SuperNova (Mo) X-ray Source'
_exptl_absorpt_coefficient_mu 1.769
_exptl_absorpt_correction_T_max 0.998
_exptl_absorpt_correction_T_min 0.994
_exptl_absorpt_correction_type gaussian
_exptl_absorpt_process_details
;
CrysAlisPro 1.171.38.41 (Rigaku Oxford Diffraction, 2015)
Numerical absorption correction based on gaussian integration over
            a multifaceted crystal model
Empirical absorption correction using spherical harmonics,
 implemented in SCALE3 ABSPACK scaling algorithm.
;
_exptl_crystal_colour 'clear colourless'
_exptl_crystal_colour_lustre clear
_exptl_crystal_colour_primary colourless
_exptl_crystal_density_diffrn 1.326
_exptl_crystal_description 'rect. Prism'
_exptl_crystal_F_000 1160
_exptl_crystal_size_max 0.282
_exptl_crystal_size_mid 0.122
_exptl_crystal_size_min 0.082
_refine_diff_density_max 2.362
_refine_diff_density_min -0.696
_refine_diff_density_rms 0.119
_refine_ls_extinction_method none
_refine_ls_goodness_of_fit_ref 1.038
_refine_ls_hydrogen_treatment constr
_refine_ls_matrix_type full
_refine_ls_number_parameters 559
_refine_ls_number_reflns 14091
_refine_ls_number_restraints 72
_refine_ls_restrained_S_all 1.047
_refine_ls_R_factor_all 0.0783
_refine_ls_R_factor_gt 0.0495
_refine_ls_shift/su_max 0.002
_refine_ls_shift/su_mean 0.000
_refine_ls_structure_factor_coef Fsqd
_refine_ls_weighting_details 'w=1/[\s^2^(Fo^2^)+(0.0432P)^2^+5.1368P] where P=(Fo^2^+2Fc^2^)/3'
_refine_ls_weighting_scheme calc
_refine_ls_wR_factor_gt 0.1043
_refine_ls_wR_factor_ref 0.1188
_reflns_Friedel_coverage 0.000
_reflns_number_gt 10517
_reflns_number_total 14091
_reflns_threshold_expression 'I > 2\s(I)'
_cod_data_source_file c8dt01506f2.cif
_cod_data_source_block fn090
_cod_depositor_comments 'Adding full bibliography for 7046473--7046483.cif.'
_cod_database_code 7046479
_shelxl_version_number 2013-4
_chemical_oxdiff_formula 'C54 H96 Ag Cl N4 Se2'
_shelx_space_group_comment
;
The symmetry employed for this shelxl refinement is uniquely defined
by the following loop, which should always be used as a source of
symmetry information in preference to the above space-group names.
They are only intended as comments.
;
_reflns_odcompleteness_completeness 99.90
_reflns_odcompleteness_iscentric 1
_reflns_odcompleteness_theta 26.32
_olex2_refinement_description
;
1. Fixed Uiso
 At 1.2 times of:
  All C(H) groups, All C(H,H) groups
2. Uiso/Uaniso restraints and constraints
Uanis(C31) \\sim Ueq, Uanis(C32) \\sim Ueq, Uanis(C33) \\sim Ueq, Uanis(C34)
\\sim Ueq, Uanis(C35) \\sim Ueq, Uanis(C36) \\sim Ueq, Uanis(C37) \\sim Ueq,
Uanis(C38) \\sim Ueq, Uanis(C39) \\sim Ueq, Uanis(C40) \\sim Ueq, Uanis(C41)
\\sim Ueq, Uanis(C42) \\sim Ueq: with sigma of 0.005 and sigma for terminal
atoms of 0.01
3.a Ternary CH refined with riding coordinates:
 C4(H4), C16(H16), C31(H31), C43(H43)
3.b Secondary CH2 refined with riding coordinates:
 C5(H5A,H5B), C6(H6A,H6B), C7(H7A,H7B), C8(H8A,H8B), C9(H9A,H9B), C10(H10A,
 H10B), C11(H11A,H11B), C12(H12A,H12B), C13(H13A,H13B), C14(H14A,H14B),
 C15(H15A,H15B), C17(H17A,H17B), C18(H18A,H18B), C19(H19A,H19B), C20(H20A,H20B),
  C21(H21A,H21B), C22(H22A,H22B), C23(H23A,H23B), C24(H24A,H24B), C25(H25A,
 H25B), C26(H26A,H26B), C27(H27A,H27B), C32(H32A,H32B), C33(H33A,H33B),
 C34(H34A,H34B), C35(H35A,H35B), C36(H36A,H36B), C37(H37A,H37B), C38(H38A,H38B),
  C39(H39A,H39B), C40(H40A,H40B), C41(H41A,H41B), C42(H42A,H42B), C44(H44A,
 H44B), C45(H45A,H45B), C46(H46A,H46B), C47(H47A,H47B), C48(H48A,H48B),
 C49(H49A,H49B), C50(H50A,H50B), C51(H51A,H51B), C52(H52A,H52B), C53(H53A,H53B),
  C54(H54A,H54B)
3.c Aromatic/amide H refined with riding coordinates:
 C2(H2), C3(H3), C29(H29), C30(H30)
;
_olex2_exptl_crystal_mounting_method 'mounted on a nylon loop'
_olex2_submission_special_instructions 'No special instructions were received'
_oxdiff_exptl_absorpt_empirical_details
;
Empirical correction (ABSPACK) includes:
- Absorption correction using spherical harmonics
- Frame scaling
;
_oxdiff_exptl_absorpt_empirical_full_max 1.249
_oxdiff_exptl_absorpt_empirical_full_min 0.826

loop_
_space_group_symop_operation_xyz
'x, y, z'
'-x, -y, -z'

loop_
_atom_site_label
_atom_site_type_symbol
_atom_site_fract_x
_atom_site_fract_y
_atom_site_fract_z
_atom_site_U_iso_or_equiv
_atom_site_adp_type
_atom_site_occupancy
_atom_site_site_symmetry_order
_atom_site_calc_flag
_atom_site_refinement_flags_posn
_atom_site_refinement_flags_adp
Ag1 Ag 0.29819(2) 0.56781(2) 0.22819(2) 0.02111(8) Uani 1 1 d . .
Se1 Se 0.13850(3) 0.50592(3) 0.30579(2) 0.01859(9) Uani 1 1 d . .
Se2 Se 0.50055(3) 0.66110(2) 0.28267(2) 0.01828(9) Uani 1 1 d . .
Cl1 Cl 0.26967(7) 0.52099(7) 0.07642(5) 0.02379(19) Uani 1 1 d . .
N1 N -0.0358(2) 0.4799(2) 0.16328(17) 0.0163(6) Uani 1 1 d . .
N2 N -0.0074(2) 0.6239(2) 0.23093(17) 0.0170(6) Uani 1 1 d . .
N3 N 0.5672(2) 0.6505(2) 0.12323(17) 0.0162(6) Uani 1 1 d . .
N4 N 0.5819(2) 0.5205(2) 0.18790(18) 0.0199(6) Uani 1 1 d . .
C1 C 0.0268(3) 0.5372(2) 0.2292(2) 0.0168(7) Uani 1 1 d . .
C2 C -0.1092(3) 0.5310(2) 0.1225(2) 0.0174(7) Uani 1 1 d . .
H2 H -0.1618 0.5079 0.0739 0.021 Uiso 1 1 calc R .
C3 C -0.0912(3) 0.6200(3) 0.1652(2) 0.0195(7) Uani 1 1 d . .
H3 H -0.1296 0.6711 0.1523 0.023 Uiso 1 1 calc R .
C4 C 0.0482(3) 0.7140(2) 0.2857(2) 0.0188(7) Uani 1 1 d . .
H4 H 0.1022 0.6946 0.3297 0.023 Uiso 1 1 calc R .
C5 C -0.0365(3) 0.7542(3) 0.3275(2) 0.0263(8) Uani 1 1 d . .
H5A H -0.0120 0.8272 0.3369 0.032 Uiso 1 1 calc R .
H5B H -0.1088 0.7389 0.2899 0.032 Uiso 1 1 calc R .
C6 C -0.0527(3) 0.7116(3) 0.4093(2) 0.0319(9) Uani 1 1 d . .
H6A H -0.0695 0.6383 0.4010 0.038 Uiso 1 1 calc R .
H6B H -0.1177 0.7311 0.4270 0.038 Uiso 1 1 calc R .
C7 C 0.0480(4) 0.7460(3) 0.4778(2) 0.0343(10) Uani 1 1 d . .
H7A H 0.0354 0.7074 0.5255 0.041 Uiso 1 1 calc R .
H7B H 0.1139 0.7306 0.4583 0.041 Uiso 1 1 calc R .
C8 C 0.0735(4) 0.8558(3) 0.5061(3) 0.0358(10) Uani 1 1 d . .
H8A H 0.0123 0.8695 0.5328 0.043 Uiso 1 1 calc R .
H8B H 0.0759 0.8944 0.4574 0.043 Uiso 1 1 calc R .
C9 C 0.1831(4) 0.8920(4) 0.5661(3) 0.0429(11) Uani 1 1 d . .
H9A H 0.1875 0.9610 0.5875 0.051 Uiso 1 1 calc R .
H9B H 0.1825 0.8506 0.6132 0.051 Uiso 1 1 calc R .
C10 C 0.2866(4) 0.8893(3) 0.5296(3) 0.0383(10) Uani 1 1 d . .
H10A H 0.2779 0.8224 0.5019 0.046 Uiso 1 1 calc R .
H10B H 0.3509 0.8997 0.5748 0.046 Uiso 1 1 calc R .
C11 C 0.3122(4) 0.9664(3) 0.4678(3) 0.0351(10) Uani 1 1 d . .
H11A H 0.2421 0.9830 0.4425 0.042 Uiso 1 1 calc R .
H11B H 0.3608 1.0276 0.4977 0.042 Uiso 1 1 calc R .
C12 C 0.3687(3) 0.9319(3) 0.3999(2) 0.0307(9) Uani 1 1 d . .
H12A H 0.4362 0.9109 0.4256 0.037 Uiso 1 1 calc R .
H12B H 0.3926 0.9890 0.3682 0.037 Uiso 1 1 calc R .
C13 C 0.2960(3) 0.8462(3) 0.3402(2) 0.0252(8) Uani 1 1 d . .
H13A H 0.3417 0.8243 0.3024 0.030 Uiso 1 1 calc R .
H13B H 0.2700 0.7896 0.3718 0.030 Uiso 1 1 calc R .
C14 C 0.1958(3) 0.8739(3) 0.2901(2) 0.0225(8) Uani 1 1 d . .
H14A H 0.2225 0.9258 0.2544 0.027 Uiso 1 1 calc R .
H14B H 0.1553 0.9031 0.3282 0.027 Uiso 1 1 calc R .
C15 C 0.1146(3) 0.7884(3) 0.2366(2) 0.0224(8) Uani 1 1 d . .
H15A H 0.1565 0.7531 0.2038 0.027 Uiso 1 1 calc R .
H15B H 0.0623 0.8158 0.1978 0.027 Uiso 1 1 calc R .
C16 C -0.0303(3) 0.3776(2) 0.1370(2) 0.0161(7) Uani 1 1 d . .
H16 H 0.0404 0.3643 0.1668 0.019 Uiso 1 1 calc R .
C17 C -0.0273(3) 0.3696(2) 0.0449(2) 0.0184(7) Uani 1 1 d . .
H17A H 0.0308 0.4248 0.0327 0.022 Uiso 1 1 calc R .
H17B H -0.0995 0.3770 0.0145 0.022 Uiso 1 1 calc R .
C18 C -0.0040(3) 0.2707(3) 0.0144(2) 0.0200(7) Uani 1 1 d . .
H18A H -0.0568 0.2157 0.0327 0.024 Uiso 1 1 calc R .
H18B H -0.0182 0.2647 -0.0463 0.024 Uiso 1 1 calc R .
C19 C 0.1142(3) 0.2588(3) 0.0444(2) 0.0212(7) Uani 1 1 d . .
H19A H 0.1655 0.3014 0.0141 0.025 Uiso 1 1 calc R .
H19B H 0.1358 0.2823 0.1033 0.025 Uiso 1 1 calc R .
C20 C 0.1277(3) 0.1521(3) 0.0331(2) 0.0232(8) Uani 1 1 d . .
H20A H 0.2078 0.1521 0.0440 0.028 Uiso 1 1 calc R .
H20B H 0.0987 0.1264 -0.0248 0.028 Uiso 1 1 calc R .
C21 C 0.0682(3) 0.0813(3) 0.0890(2) 0.0227(8) Uani 1 1 d . .
H21A H -0.0105 0.0861 0.0822 0.027 Uiso 1 1 calc R .
H21B H 0.0699 0.0124 0.0714 0.027 Uiso 1 1 calc R .
C22 C 0.1203(3) 0.1037(3) 0.1798(2) 0.0236(8) Uani 1 1 d . .
H22A H 0.1868 0.0751 0.1899 0.028 Uiso 1 1 calc R .
H22B H 0.1451 0.1765 0.1917 0.028 Uiso 1 1 calc R .
C23 C 0.0434(3) 0.0639(3) 0.2388(2) 0.0242(8) Uani 1 1 d . .
H23A H 0.0871 0.0716 0.2950 0.029 Uiso 1 1 calc R .
H23B H 0.0131 -0.0079 0.2239 0.029 Uiso 1 1 calc R .
C24 C -0.0534(3) 0.1158(3) 0.2393(2) 0.0223(8) Uani 1 1 d . .
H24A H -0.0933 0.1129 0.1823 0.027 Uiso 1 1 calc R .
H24B H -0.1060 0.0788 0.2717 0.027 Uiso 1 1 calc R .
C25 C -0.0191(3) 0.2243(3) 0.2745(2) 0.0227(8) Uani 1 1 d . .
H25A H 0.0483 0.2568 0.2536 0.027 Uiso 1 1 calc R .
H25B H 0.0003 0.2264 0.3349 0.027 Uiso 1 1 calc R .
C26 C -0.1092(3) 0.2833(3) 0.2528(2) 0.0206(7) Uani 1 1 d . .
H26A H -0.0881 0.3471 0.2872 0.025 Uiso 1 1 calc R .
H26B H -0.1799 0.2457 0.2661 0.025 Uiso 1 1 calc R .
C27 C -0.1273(3) 0.3043(3) 0.1619(2) 0.0199(7) Uani 1 1 d . .
H27A H -0.1403 0.2409 0.1277 0.024 Uiso 1 1 calc R .
H27B H -0.1951 0.3309 0.1500 0.024 Uiso 1 1 calc R .
C28 C 0.5519(3) 0.6089(2) 0.1936(2) 0.0163(7) Uani 1 1 d . .
C29 C 0.6052(3) 0.5879(2) 0.0724(2) 0.0177(7) Uani 1 1 d . .
H29 H 0.6217 0.5996 0.0193 0.021 Uiso 1 1 calc R .
C30 C 0.6141(3) 0.5072(3) 0.1128(2) 0.0212(7) Uani 1 1 d . .
H30 H 0.6383 0.4512 0.0933 0.025 Uiso 1 1 calc R .
C31 C 0.5885(4) 0.4526(3) 0.2544(3) 0.0362(10) Uani 1 1 d . U
H31 H 0.5430 0.4710 0.2947 0.043 Uiso 1 1 calc R .
C32 C 0.7181(4) 0.4722(3) 0.3031(3) 0.0410(11) Uani 1 1 d . U
H32A H 0.7635 0.4485 0.2660 0.049 Uiso 1 1 calc R .
H32B H 0.7470 0.5445 0.3157 0.049 Uiso 1 1 calc R .
C33 C 0.7321(4) 0.4235(4) 0.3801(3) 0.0505(13) Uani 1 1 d . U
H33A H 0.6948 0.3524 0.3695 0.061 Uiso 1 1 calc R .
H33B H 0.8121 0.4278 0.3994 0.061 Uiso 1 1 calc R .
C34 C 0.6860(4) 0.4692(4) 0.4440(3) 0.0552(14) Uani 1 1 d . U
H34A H 0.6207 0.4930 0.4179 0.066 Uiso 1 1 calc R .
H34B H 0.7421 0.5278 0.4716 0.066 Uiso 1 1 calc R .
C35 C 0.6481(4) 0.3937(3) 0.5144(3) 0.0461(12) Uani 1 1 d . U
H35A H 0.7114 0.3649 0.5369 0.055 Uiso 1 1 calc R .
H35B H 0.6302 0.4328 0.5601 0.055 Uiso 1 1 calc R .
C36 C 0.5513(5) 0.3122(4) 0.4826(3) 0.0546(13) Uani 1 1 d . U
H36A H 0.5620 0.2817 0.4301 0.066 Uiso 1 1 calc R .
H36B H 0.5457 0.2607 0.5221 0.066 Uiso 1 1 calc R .
C37 C 0.4491(5) 0.3473(4) 0.4698(3) 0.0550(14) Uani 1 1 d . U
H37A H 0.4615 0.4099 0.4427 0.066 Uiso 1 1 calc R .
H37B H 0.4286 0.3618 0.5237 0.066 Uiso 1 1 calc R .
C38 C 0.3448(4) 0.2659(4) 0.4130(3) 0.0473(12) Uani 1 1 d . U
H38A H 0.3334 0.2033 0.4401 0.057 Uiso 1 1 calc R .
H38B H 0.2764 0.2915 0.4110 0.057 Uiso 1 1 calc R .
C39 C 0.3599(4) 0.2442(4) 0.3301(3) 0.0499(13) Uani 1 1 d . U
H39A H 0.3023 0.1855 0.3049 0.060 Uiso 1 1 calc R .
H39B H 0.4331 0.2271 0.3315 0.060 Uiso 1 1 calc R .
C40 C 0.3539(4) 0.3272(3) 0.2783(3) 0.0456(12) Uani 1 1 d . U
H40A H 0.3847 0.3901 0.3131 0.055 Uiso 1 1 calc R .
H40B H 0.2749 0.3252 0.2573 0.055 Uiso 1 1 calc R .
C41 C 0.4193(4) 0.3285(4) 0.2002(3) 0.0436(12) Uani 1 1 d . U
H41A H 0.3929 0.2639 0.1670 0.052 Uiso 1 1 calc R .
H41B H 0.4010 0.3806 0.1651 0.052 Uiso 1 1 calc R .
C42 C 0.5421(4) 0.3472(3) 0.2255(3) 0.0429(11) Uani 1 1 d . U
H42A H 0.5602 0.3050 0.2700 0.051 Uiso 1 1 calc R .
H42B H 0.5760 0.3293 0.1784 0.051 Uiso 1 1 calc R .
C43 C 0.5426(3) 0.7469(2) 0.1011(2) 0.0166(7) Uani 1 1 d . .
H43 H 0.5077 0.7727 0.1454 0.020 Uiso 1 1 calc R .
C44 C 0.4587(3) 0.7310(3) 0.0209(2) 0.0208(7) Uani 1 1 d . .
H44A H 0.4973 0.7224 -0.0258 0.025 Uiso 1 1 calc R .
H44B H 0.4017 0.6696 0.0215 0.025 Uiso 1 1 calc R .
C45 C 0.4020(3) 0.8177(3) 0.0085(2) 0.0240(8) Uani 1 1 d . .
H45A H 0.3621 0.8111 -0.0487 0.029 Uiso 1 1 calc R .
H45B H 0.4597 0.8801 0.0161 0.029 Uiso 1 1 calc R .
C46 C 0.3201(3) 0.8255(3) 0.0666(2) 0.0226(8) Uani 1 1 d . .
H46A H 0.3545 0.8160 0.1228 0.027 Uiso 1 1 calc R .
H46B H 0.2533 0.7713 0.0501 0.027 Uiso 1 1 calc R .
C47 C 0.2842(3) 0.9248(3) 0.0679(2) 0.0261(8) Uani 1 1 d . .
H47A H 0.2264 0.9216 0.1028 0.031 Uiso 1 1 calc R .
H47B H 0.2504 0.9345 0.0116 0.031 Uiso 1 1 calc R .
C48 C 0.3789(3) 1.0152(3) 0.0999(2) 0.0242(8) Uani 1 1 d . .
H48A H 0.4383 1.0164 0.0667 0.029 Uiso 1 1 calc R .
H48B H 0.3505 1.0761 0.0915 0.029 Uiso 1 1 calc R .
C49 C 0.4295(3) 1.0172(3) 0.1905(2) 0.0245(8) Uani 1 1 d . .
H49A H 0.4272 0.9483 0.2049 0.029 Uiso 1 1 calc R .
H49B H 0.3837 1.0461 0.2245 0.029 Uiso 1 1 calc R .
C50 C 0.5500(3) 1.0773(3) 0.2115(2) 0.0263(8) Uani 1 1 d . .
H50A H 0.5545 1.1424 0.1883 0.032 Uiso 1 1 calc R .
H50B H 0.5711 1.0898 0.2719 0.032 Uiso 1 1 calc R .
C51 C 0.6328(3) 1.0254(3) 0.1789(2) 0.0252(8) Uani 1 1 d . .
H51A H 0.7043 1.0738 0.1827 0.030 Uiso 1 1 calc R .
H51B H 0.6050 1.0034 0.1202 0.030 Uiso 1 1 calc R .
C52 C 0.6531(3) 0.9356(3) 0.2248(2) 0.0255(8) Uani 1 1 d . .
H52A H 0.6969 0.9595 0.2799 0.031 Uiso 1 1 calc R .
H52B H 0.5807 0.8951 0.2324 0.031 Uiso 1 1 calc R .
C53 C 0.7141(3) 0.8695(3) 0.1812(2) 0.0265(8) Uani 1 1 d . .
H53A H 0.7864 0.9101 0.1735 0.032 Uiso 1 1 calc R .
H53B H 0.7293 0.8170 0.2170 0.032 Uiso 1 1 calc R .
C54 C 0.6508(3) 0.8206(3) 0.0979(2) 0.0235(8) Uani 1 1 d . .
H54A H 0.6341 0.8731 0.0626 0.028 Uiso 1 1 calc R .
H54B H 0.6995 0.7857 0.0717 0.028 Uiso 1 1 calc R .

loop_
_atom_site_aniso_label
_atom_site_aniso_U_11
_atom_site_aniso_U_22
_atom_site_aniso_U_33
_atom_site_aniso_U_23
_atom_site_aniso_U_13
_atom_site_aniso_U_12
Ag1 0.01857(14) 0.02483(15) 0.02076(15) 0.00117(11) 0.00398(11) 0.00639(11)
Se1 0.01573(17) 0.02453(19) 0.01520(17) 0.00298(13) -0.00033(13) 0.00570(14)
Se2 0.01925(18) 0.01939(18) 0.01642(17) -0.00222(13) 0.00472(14) 0.00437(14)
Cl1 0.0233(4) 0.0277(5) 0.0178(4) -0.0015(3) 0.0006(3) 0.0031(4)
N1 0.0153(14) 0.0175(14) 0.0154(14) 0.0007(11) 0.0001(11) 0.0039(11)
N2 0.0157(14) 0.0181(14) 0.0162(14) 0.0000(11) 0.0002(12) 0.0037(12)
N3 0.0159(14) 0.0178(14) 0.0151(14) -0.0013(11) 0.0027(11) 0.0047(11)
N4 0.0249(16) 0.0162(14) 0.0203(15) -0.0001(11) 0.0076(13) 0.0057(12)
C1 0.0138(16) 0.0219(17) 0.0157(17) 0.0026(13) 0.0046(13) 0.0046(14)
C2 0.0152(16) 0.0238(18) 0.0142(16) 0.0014(13) 0.0000(13) 0.0083(14)
C3 0.0202(18) 0.0230(18) 0.0164(17) 0.0027(14) 0.0009(14) 0.0089(15)
C4 0.0211(18) 0.0185(17) 0.0159(17) -0.0015(13) 0.0004(14) 0.0049(14)
C5 0.0234(19) 0.030(2) 0.025(2) -0.0055(16) 0.0058(16) 0.0053(16)
C6 0.029(2) 0.037(2) 0.029(2) -0.0034(17) 0.0128(18) 0.0006(18)
C7 0.043(3) 0.036(2) 0.023(2) 0.0023(17) 0.0086(19) 0.004(2)
C8 0.042(3) 0.039(2) 0.023(2) -0.0083(17) 0.0075(19) 0.002(2)
C9 0.053(3) 0.049(3) 0.019(2) -0.0065(19) 0.003(2) -0.002(2)
C10 0.039(3) 0.044(3) 0.025(2) 0.0066(18) -0.0064(19) 0.003(2)
C11 0.041(3) 0.027(2) 0.028(2) -0.0007(17) -0.0050(19) -0.0054(18)
C12 0.027(2) 0.029(2) 0.031(2) 0.0073(17) -0.0043(17) -0.0008(17)
C13 0.0230(19) 0.0211(18) 0.029(2) 0.0029(15) 0.0004(16) 0.0018(15)
C14 0.028(2) 0.0163(17) 0.0209(18) 0.0032(14) 0.0014(15) 0.0014(15)
C15 0.0253(19) 0.0210(18) 0.0200(18) 0.0017(14) 0.0021(15) 0.0041(15)
C16 0.0152(16) 0.0162(16) 0.0168(17) 0.0015(13) 0.0016(13) 0.0042(13)
C17 0.0185(17) 0.0181(17) 0.0184(17) 0.0013(13) 0.0008(14) 0.0053(14)
C18 0.0225(18) 0.0208(18) 0.0163(17) 0.0008(13) 0.0013(14) 0.0058(15)
C19 0.0172(17) 0.0210(18) 0.0270(19) 0.0038(14) 0.0064(15) 0.0057(14)
C20 0.0205(18) 0.0244(19) 0.028(2) 0.0023(15) 0.0086(16) 0.0088(15)
C21 0.0214(18) 0.0168(17) 0.030(2) 0.0016(14) 0.0058(16) 0.0037(14)
C22 0.0183(18) 0.0236(19) 0.030(2) 0.0036(15) 0.0021(15) 0.0069(15)
C23 0.0244(19) 0.0205(18) 0.028(2) 0.0048(15) 0.0033(16) 0.0056(15)
C24 0.0191(18) 0.0188(18) 0.029(2) 0.0038(15) 0.0076(15) 0.0011(14)
C25 0.0250(19) 0.0223(18) 0.0198(18) 0.0030(14) 0.0042(15) 0.0026(15)
C26 0.0234(19) 0.0172(17) 0.0229(19) 0.0013(14) 0.0097(15) 0.0040(14)
C27 0.0164(17) 0.0198(17) 0.0235(19) 0.0021(14) 0.0035(14) 0.0038(14)
C28 0.0153(16) 0.0172(16) 0.0154(17) -0.0037(13) 0.0020(13) 0.0029(13)
C29 0.0162(17) 0.0199(17) 0.0167(17) -0.0025(13) 0.0028(14) 0.0039(14)
C30 0.0209(18) 0.0195(18) 0.0233(19) -0.0049(14) 0.0083(15) 0.0027(14)
C31 0.054(3) 0.0271(19) 0.036(2) 0.0103(16) 0.026(2) 0.0152(18)
C32 0.035(2) 0.040(2) 0.058(3) 0.012(2) 0.023(2) 0.0189(19)
C33 0.046(3) 0.057(3) 0.047(3) 0.003(2) -0.003(2) 0.017(2)
C34 0.046(3) 0.049(3) 0.063(3) -0.017(2) -0.009(2) 0.014(2)
C35 0.057(3) 0.045(2) 0.033(2) 0.0028(19) -0.012(2) 0.021(2)
C36 0.060(3) 0.059(3) 0.047(3) 0.012(2) 0.005(2) 0.017(2)
C37 0.075(3) 0.053(3) 0.047(3) 0.004(2) 0.023(2) 0.028(2)
C38 0.042(2) 0.041(2) 0.062(3) 0.011(2) 0.018(2) 0.008(2)
C39 0.044(3) 0.043(2) 0.059(3) 0.006(2) -0.004(2) 0.008(2)
C40 0.028(2) 0.030(2) 0.073(3) -0.001(2) -0.008(2) 0.0059(18)
C41 0.051(3) 0.045(2) 0.034(2) -0.0136(18) -0.011(2) 0.027(2)
C42 0.050(3) 0.041(2) 0.040(2) 0.0034(19) 0.010(2) 0.013(2)
C43 0.0147(16) 0.0170(16) 0.0180(17) 0.0017(13) 0.0034(13) 0.0026(13)
C44 0.0212(18) 0.0234(18) 0.0173(17) 0.0002(14) 0.0016(14) 0.0053(15)
C45 0.0218(19) 0.028(2) 0.0220(19) 0.0050(15) 0.0009(15) 0.0065(16)
C46 0.0185(18) 0.0233(18) 0.026(2) 0.0060(15) 0.0023(15) 0.0052(15)
C47 0.0201(19) 0.030(2) 0.032(2) 0.0082(16) 0.0032(16) 0.0113(16)
C48 0.0243(19) 0.0202(18) 0.030(2) 0.0064(15) 0.0050(16) 0.0071(15)
C49 0.0221(19) 0.027(2) 0.025(2) 0.0031(15) 0.0055(16) 0.0066(16)
C50 0.030(2) 0.0188(18) 0.029(2) -0.0007(15) 0.0025(17) 0.0052(16)
C51 0.0208(19) 0.0211(18) 0.030(2) 0.0019(15) 0.0006(16) 0.0004(15)
C52 0.028(2) 0.0230(19) 0.0216(19) -0.0007(15) -0.0063(16) 0.0043(16)
C53 0.0189(18) 0.0212(19) 0.036(2) 0.0030(16) -0.0040(16) 0.0037(15)
C54 0.0188(18) 0.0204(18) 0.032(2) 0.0033(15) 0.0070(16) 0.0027(15)

loop_
_atom_type_symbol
_atom_type_description
_atom_type_scat_dispersion_real
_atom_type_scat_dispersion_imag
_atom_type_scat_source
C C 0.0033 0.0016 'International Tables Vol C Tables 4.2.6.8 and 6.1.1.4'
H H 0.0000 0.0000 'International Tables Vol C Tables 4.2.6.8 and 6.1.1.4'
Ag Ag -0.8971 1.1015 'International Tables Vol C Tables 4.2.6.8 and 6.1.1.4'
Cl Cl 0.1484 0.1585 'International Tables Vol C Tables 4.2.6.8 and 6.1.1.4'
N N 0.0061 0.0033 'International Tables Vol C Tables 4.2.6.8 and 6.1.1.4'
Se Se -0.0929 2.2259 'International Tables Vol C Tables 4.2.6.8 and 6.1.1.4'

loop_
_exptl_crystal_face_index_h
_exptl_crystal_face_index_k
_exptl_crystal_face_index_l
_exptl_crystal_face_perp_dist
0 19 3 0.0528
-1 -18 -3 0.0475
-18 3 1 0.1042
17 0 0 0.1466
0 0 -23 0.0772
-1 1 23 0.0010
-11 16 9 0.0959
10 -14 12 0.0852
-4 5 -22 0.0791
3 -4 22 0.0116

loop_
_geom_angle_atom_site_label_1
_geom_angle_atom_site_label_2
_geom_angle_atom_site_label_3
_geom_angle
Se1 Ag1 Se2 130.196(15)
Cl1 Ag1 Se1 118.56(2)
Cl1 Ag1 Se2 110.96(2)
C1 Se1 Ag1 96.30(10)
C28 Se2 Ag1 92.31(10)
C1 N1 C2 109.6(3)
C1 N1 C16 126.5(3)
C2 N1 C16 123.8(3)
C1 N2 C3 109.0(3)
C1 N2 C4 125.5(3)
C3 N2 C4 124.8(3)
C28 N3 C29 110.0(3)
C28 N3 C43 125.6(3)
C29 N3 C43 124.4(3)
C28 N4 C30 109.2(3)
C28 N4 C31 125.5(3)
C30 N4 C31 125.1(3)
N1 C1 Se1 127.9(2)
N1 C1 N2 106.8(3)
N2 C1 Se1 125.3(2)
N1 C2 H2 126.7
C3 C2 N1 106.6(3)
C3 C2 H2 126.7
N2 C3 H3 126.0
C2 C3 N2 108.0(3)
C2 C3 H3 126.0
N2 C4 H4 107.6
N2 C4 C5 110.3(3)
N2 C4 C15 108.8(3)
C5 C4 H4 107.6
C15 C4 H4 107.6
C15 C4 C5 114.6(3)
C4 C5 H5A 108.8
C4 C5 H5B 108.8
H5A C5 H5B 107.7
C6 C5 C4 113.9(3)
C6 C5 H5A 108.8
C6 C5 H5B 108.8
C5 C6 H6A 108.8
C5 C6 H6B 108.8
C5 C6 C7 113.8(3)
H6A C6 H6B 107.7
C7 C6 H6A 108.8
C7 C6 H6B 108.8
C6 C7 H7A 108.6
C6 C7 H7B 108.6
H7A C7 H7B 107.5
C8 C7 C6 114.8(4)
C8 C7 H7A 108.6
C8 C7 H7B 108.6
C7 C8 H8A 108.7
C7 C8 H8B 108.7
C7 C8 C9 114.2(4)
H8A C8 H8B 107.6
C9 C8 H8A 108.7
C9 C8 H8B 108.7
C8 C9 H9A 108.6
C8 C9 H9B 108.6
H9A C9 H9B 107.6
C10 C9 C8 114.7(3)
C10 C9 H9A 108.6
C10 C9 H9B 108.6
C9 C10 H10A 108.6
C9 C10 H10B 108.6
C9 C10 C11 114.7(4)
H10A C10 H10B 107.6
C11 C10 H10A 108.6
C11 C10 H10B 108.6
C10 C11 H11A 108.8
C10 C11 H11B 108.8
H11A C11 H11B 107.7
C12 C11 C10 113.8(4)
C12 C11 H11A 108.8
C12 C11 H11B 108.8
C11 C12 H12A 108.6
C11 C12 H12B 108.6
C11 C12 C13 114.8(3)
H12A C12 H12B 107.6
C13 C12 H12A 108.6
C13 C12 H12B 108.6
C12 C13 H13A 108.9
C12 C13 H13B 108.9
H13A C13 H13B 107.7
C14 C13 C12 113.2(3)
C14 C13 H13A 108.9
C14 C13 H13B 108.9
C13 C14 H14A 108.5
C13 C14 H14B 108.5
C13 C14 C15 115.1(3)
H14A C14 H14B 107.5
C15 C14 H14A 108.5
C15 C14 H14B 108.5
C4 C15 H15A 108.9
C4 C15 H15B 108.9
C14 C15 C4 113.5(3)
C14 C15 H15A 108.9
C14 C15 H15B 108.9
H15A C15 H15B 107.7
N1 C16 H16 108.1
N1 C16 C17 109.3(3)
N1 C16 C27 109.2(3)
C17 C16 H16 108.1
C17 C16 C27 113.8(3)
C27 C16 H16 108.1
C16 C17 H17A 109.0
C16 C17 H17B 109.0
C16 C17 C18 113.0(3)
H17A C17 H17B 107.8
C18 C17 H17A 109.0
C18 C17 H17B 109.0
C17 C18 H18A 108.7
C17 C18 H18B 108.7
H18A C18 H18B 107.6
C19 C18 C17 114.3(3)
C19 C18 H18A 108.7
C19 C18 H18B 108.7
C18 C19 H19A 108.9
C18 C19 H19B 108.9
H19A C19 H19B 107.7
C20 C19 C18 113.5(3)
C20 C19 H19A 108.9
C20 C19 H19B 108.9
C19 C20 H20A 108.7
C19 C20 H20B 108.7
C19 C20 C21 114.1(3)
H20A C20 H20B 107.6
C21 C20 H20A 108.7
C21 C20 H20B 108.7
C20 C21 H21A 109.0
C20 C21 H21B 109.0
H21A C21 H21B 107.8
C22 C21 C20 113.1(3)
C22 C21 H21A 109.0
C22 C21 H21B 109.0
C21 C22 H22A 108.6
C21 C22 H22B 108.6
H22A C22 H22B 107.6
C23 C22 C21 114.5(3)
C23 C22 H22A 108.6
C23 C22 H22B 108.6
C22 C23 H23A 108.8
C22 C23 H23B 108.8
C22 C23 C24 113.6(3)
H23A C23 H23B 107.7
C24 C23 H23A 108.8
C24 C23 H23B 108.8
C23 C24 H24A 108.7
C23 C24 H24B 108.7
H24A C24 H24B 107.6
C25 C24 C23 114.4(3)
C25 C24 H24A 108.7
C25 C24 H24B 108.7
C24 C25 H25A 108.8
C24 C25 H25B 108.8
C24 C25 C26 113.8(3)
H25A C25 H25B 107.7
C26 C25 H25A 108.8
C26 C25 H25B 108.8
C25 C26 H26A 109.0
C25 C26 H26B 109.0
C25 C26 C27 113.1(3)
H26A C26 H26B 107.8
C27 C26 H26A 109.0
C27 C26 H26B 109.0
C16 C27 C26 114.2(3)
C16 C27 H27A 108.7
C16 C27 H27B 108.7
C26 C27 H27A 108.7
C26 C27 H27B 108.7
H27A C27 H27B 107.6
N3 C28 Se2 127.6(2)
N3 C28 N4 106.3(3)
N4 C28 Se2 126.0(2)
N3 C29 H29 126.6
C30 C29 N3 106.9(3)
C30 C29 H29 126.6
N4 C30 H30 126.2
C29 C30 N4 107.6(3)
C29 C30 H30 126.2
N4 C31 H31 107.1
N4 C31 C32 109.3(3)
C32 C31 H31 107.1
C42 C31 N4 113.3(4)
C42 C31 H31 107.1
C42 C31 C32 112.4(3)
C31 C32 H32A 108.6
C31 C32 H32B 108.6
H32A C32 H32B 107.6
C33 C32 C31 114.5(4)
C33 C32 H32A 108.6
C33 C32 H32B 108.6
C32 C33 H33A 109.3
C32 C33 H33B 109.3
H33A C33 H33B 107.9
C34 C33 C32 111.7(4)
C34 C33 H33A 109.3
C34 C33 H33B 109.3
C33 C34 H34A 108.8
C33 C34 H34B 108.8
C33 C34 C35 113.9(4)
H34A C34 H34B 107.7
C35 C34 H34A 108.8
C35 C34 H34B 108.8
C34 C35 H35A 108.9
C34 C35 H35B 108.9
H35A C35 H35B 107.7
C36 C35 C34 113.5(4)
C36 C35 H35A 108.9
C36 C35 H35B 108.9
C35 C36 H36A 109.3
C35 C36 H36B 109.3
H36A C36 H36B 108.0
C37 C36 C35 111.6(5)
C37 C36 H36A 109.3
C37 C36 H36B 109.3
C36 C37 H37A 109.0
C36 C37 H37B 109.0
C36 C37 C38 112.7(4)
H37A C37 H37B 107.8
C38 C37 H37A 109.0
C38 C37 H37B 109.0
C37 C38 H38A 108.6
C37 C38 H38B 108.6
H38A C38 H38B 107.5
C39 C38 C37 114.8(4)
C39 C38 H38A 108.6
C39 C38 H38B 108.6
C38 C39 H39A 108.9
C38 C39 H39B 108.9
C38 C39 C40 113.3(4)
H39A C39 H39B 107.7
C40 C39 H39A 108.9
C40 C39 H39B 108.9
C39 C40 H40A 108.4
C39 C40 H40B 108.4
C39 C40 C41 115.5(4)
H40A C40 H40B 107.5
C41 C40 H40A 108.4
C41 C40 H40B 108.4
C40 C41 H41A 109.0
C40 C41 H41B 109.0
H41A C41 H41B 107.8
C42 C41 C40 112.7(4)
C42 C41 H41A 109.0
C42 C41 H41B 109.0
C31 C42 C41 110.6(4)
C31 C42 H42A 109.5
C31 C42 H42B 109.5
C41 C42 H42A 109.5
C41 C42 H42B 109.5
H42A C42 H42B 108.1
N3 C43 H43 108.0
N3 C43 C44 109.4(3)
N3 C43 C54 109.3(3)
C44 C43 H43 108.0
C54 C43 H43 108.0
C54 C43 C44 113.9(3)
C43 C44 H44A 109.2
C43 C44 H44B 109.2
H44A C44 H44B 107.9
C45 C44 C43 112.1(3)
C45 C44 H44A 109.2
C45 C44 H44B 109.2
C44 C45 H45A 108.7
C44 C45 H45B 108.7
C44 C45 C46 114.2(3)
H45A C45 H45B 107.6
C46 C45 H45A 108.7
C46 C45 H45B 108.7
C45 C46 H46A 108.8
C45 C46 H46B 108.8
C45 C46 C47 113.8(3)
H46A C46 H46B 107.7
C47 C46 H46A 108.8
C47 C46 H46B 108.8
C46 C47 H47A 108.7
C46 C47 H47B 108.7
C46 C47 C48 114.3(3)
H47A C47 H47B 107.6
C48 C47 H47A 108.7
C48 C47 H47B 108.7
C47 C48 H48A 108.6
C47 C48 H48B 108.6
H48A C48 H48B 107.6
C49 C48 C47 114.7(3)
C49 C48 H48A 108.6
C49 C48 H48B 108.6
C48 C49 H49A 108.9
C48 C49 H49B 108.9
C48 C49 C50 113.2(3)
H49A C49 H49B 107.7
C50 C49 H49A 108.9
C50 C49 H49B 108.9
C49 C50 H50A 108.9
C49 C50 H50B 108.9
H50A C50 H50B 107.7
C51 C50 C49 113.3(3)
C51 C50 H50A 108.9
C51 C50 H50B 108.9
C50 C51 H51A 108.8
C50 C51 H51B 108.8
C50 C51 C52 113.8(3)
H51A C51 H51B 107.7
C52 C51 H51A 108.8
C52 C51 H51B 108.8
C51 C52 H52A 108.7
C51 C52 H52B 108.7
H52A C52 H52B 107.6
C53 C52 C51 114.1(3)
C53 C52 H52A 108.7
C53 C52 H52B 108.7
C52 C53 H53A 108.7
C52 C53 H53B 108.7
H53A C53 H53B 107.6
C54 C53 C52 114.2(3)
C54 C53 H53A 108.7
C54 C53 H53B 108.7
C43 C54 C53 114.7(3)
C43 C54 H54A 108.6
C43 C54 H54B 108.6
C53 C54 H54A 108.6
C53 C54 H54B 108.6
H54A C54 H54B 107.6

loop_
_geom_bond_atom_site_label_1
_geom_bond_atom_site_label_2
_geom_bond_distance
Ag1 Se1 2.5644(4)
Ag1 Se2 2.5853(4)
Ag1 Cl1 2.5159(9)
Se1 C1 1.871(3)
Se2 C28 1.872(3)
N1 C1 1.348(4)
N1 C2 1.388(4)
N1 C16 1.479(4)
N2 C1 1.357(4)
N2 C3 1.378(4)
N2 C4 1.480(4)
N3 C28 1.347(4)
N3 C29 1.384(4)
N3 C43 1.481(4)
N4 C28 1.357(4)
N4 C30 1.383(4)
N4 C31 1.486(5)
C2 H2 0.9500
C2 C3 1.348(5)
C3 H3 0.9500
C4 H4 1.0000
C4 C5 1.535(5)
C4 C15 1.532(5)
C5 H5A 0.9900
C5 H5B 0.9900
C5 C6 1.530(6)
C6 H6A 0.9900
C6 H6B 0.9900
C6 C7 1.532(6)
C7 H7A 0.9900
C7 H7B 0.9900
C7 C8 1.521(6)
C8 H8A 0.9900
C8 H8B 0.9900
C8 C9 1.534(6)
C9 H9A 0.9900
C9 H9B 0.9900
C9 C10 1.520(7)
C10 H10A 0.9900
C10 H10B 0.9900
C10 C11 1.534(6)
C11 H11A 0.9900
C11 H11B 0.9900
C11 C12 1.528(6)
C12 H12A 0.9900
C12 H12B 0.9900
C12 C13 1.537(5)
C13 H13A 0.9900
C13 H13B 0.9900
C13 C14 1.522(5)
C14 H14A 0.9900
C14 H14B 0.9900
C14 C15 1.525(5)
C15 H15A 0.9900
C15 H15B 0.9900
C16 H16 1.0000
C16 C17 1.532(5)
C16 C27 1.534(5)
C17 H17A 0.9900
C17 H17B 0.9900
C17 C18 1.538(5)
C18 H18A 0.9900
C18 H18B 0.9900
C18 C19 1.531(5)
C19 H19A 0.9900
C19 H19B 0.9900
C19 C20 1.529(5)
C20 H20A 0.9900
C20 H20B 0.9900
C20 C21 1.538(5)
C21 H21A 0.9900
C21 H21B 0.9900
C21 C22 1.531(5)
C22 H22A 0.9900
C22 H22B 0.9900
C22 C23 1.521(5)
C23 H23A 0.9900
C23 H23B 0.9900
C23 C24 1.536(5)
C24 H24A 0.9900
C24 H24B 0.9900
C24 C25 1.531(5)
C25 H25A 0.9900
C25 H25B 0.9900
C25 C26 1.536(5)
C26 H26A 0.9900
C26 H26B 0.9900
C26 C27 1.538(5)
C27 H27A 0.9900
C27 H27B 0.9900
C29 H29 0.9500
C29 C30 1.345(5)
C30 H30 0.9500
C31 H31 1.0000
C31 C32 1.654(7)
C31 C42 1.478(6)
C32 H32A 0.9900
C32 H32B 0.9900
C32 C33 1.474(7)
C33 H33A 0.9900
C33 H33B 0.9900
C33 C34 1.463(7)
C34 H34A 0.9900
C34 H34B 0.9900
C34 C35 1.662(7)
C35 H35A 0.9900
C35 H35B 0.9900
C35 C36 1.477(7)
C36 H36A 0.9900
C36 H36B 0.9900
C36 C37 1.451(7)
C37 H37A 0.9900
C37 H37B 0.9900
C37 C38 1.658(7)
C38 H38A 0.9900
C38 H38B 0.9900
C38 C39 1.441(7)
C39 H39A 0.9900
C39 H39B 0.9900
C39 C40 1.474(7)
C40 H40A 0.9900
C40 H40B 0.9900
C40 C41 1.635(7)
C41 H41A 0.9900
C41 H41B 0.9900
C41 C42 1.492(7)
C42 H42A 0.9900
C42 H42B 0.9900
C43 H43 1.0000
C43 C44 1.534(5)
C43 C54 1.523(5)
C44 H44A 0.9900
C44 H44B 0.9900
C44 C45 1.524(5)
C45 H45A 0.9900
C45 H45B 0.9900
C45 C46 1.529(5)
C46 H46A 0.9900
C46 H46B 0.9900
C46 C47 1.534(5)
C47 H47A 0.9900
C47 H47B 0.9900
C47 C48 1.537(5)
C48 H48A 0.9900
C48 H48B 0.9900
C48 C49 1.531(5)
C49 H49A 0.9900
C49 H49B 0.9900
C49 C50 1.538(5)
C50 H50A 0.9900
C50 H50B 0.9900
C50 C51 1.529(5)
C51 H51A 0.9900
C51 H51B 0.9900
C51 C52 1.534(5)
C52 H52A 0.9900
C52 H52B 0.9900
C52 C53 1.532(5)
C53 H53A 0.9900
C53 H53B 0.9900
C53 C54 1.527(5)
C54 H54A 0.9900
C54 H54B 0.9900

loop_
_exptl_oxdiff_crystal_face_indexfrac_h
_exptl_oxdiff_crystal_face_indexfrac_k
_exptl_oxdiff_crystal_face_indexfrac_l
_exptl_oxdiff_crystal_face_x
_exptl_oxdiff_crystal_face_y
_exptl_oxdiff_crystal_face_z
-0.0006 18.9989 3.0011 0.2961 0.6334 0.7409
-0.9994 -17.9990 -3.0009 -0.3101 -0.6444 -0.6735
-18.0018 3.0003 1.0012 -0.3439 -0.7296 0.6401
17.0012 -0.0005 -0.0010 0.3900 0.7788 -0.4922
0.0220 0.0033 -22.9964 -0.9736 0.2148 -0.0844
-1.0220 0.9967 22.9965 0.9595 -0.2258 0.1518
-11.0074 15.9985 9.0006 0.2710 -0.0310 0.9662
9.9875 -14.0015 11.9964 0.6128 -0.1413 -0.7833
-3.9786 5.0031 -21.9959 -0.9785 0.1963 0.2271
2.9787 -4.0031 21.9960 0.9645 -0.2073 -0.1598
